data_7715137
loop_
_publ_author_name
'Lu, Na'
'Wang, Li'
'Zheng, Teng-Fei'
'Peng, Yan'
'Liu, Sui-Jun'
'Wen, He-Rui'

_publ_section_title
;
 A dinuclear Cd<sup>II</sup> cluster-based stable luminescent
 metal-organic framework for the consecutive and visual detection of
 H<sub>2</sub>PO<sub>4</sub><sup>-</sup> and OCN<sup/>.
;
_journal_issue 11
_journal_name_full 'Dalton transactions (Cambridge, England : 2003)'
_journal_page_first 5160
_journal_page_last 5166
_journal_paper_doi 10.1039/d3dt03523a
_journal_volume 53
_journal_year 2024
_chemical_formula_moiety 'C39 H23 Cd N7 O4 S'
_chemical_formula_sum 'C39 H23 Cd N7 O4 S'
_chemical_formula_weight 798.10
_space_group_crystal_system triclinic
_space_group_IT_number 2
_space_group_name_Hall '-P 1'
_space_group_name_H-M_alt 'P -1'
_atom_sites_solution_hydrogens geom
_audit_creation_date 2023-12-27
_audit_creation_method
;
Olex2 1.2
(compiled 2018.05.29 svn.r3508 for OlexSys, GUI svn.r5506)
;
_audit_update_record
;
2024-01-10 deposited with the CCDC.	2024-02-12 downloaded from the CCDC.
;
_cell_angle_alpha 82.624(5)
_cell_angle_beta 83.013(5)
_cell_angle_gamma 68.067(4)
_cell_formula_units_Z 2
_cell_length_a 9.4237(11)
_cell_length_b 11.6946(13)
_cell_length_c 16.1030(17)
_cell_measurement_reflns_used 2916
_cell_measurement_temperature 293(2)
_cell_measurement_theta_max 27.419
_cell_measurement_theta_min 2.893
_cell_volume 1627.3(3)
_computing_cell_refinement 'SAINT V8.38A (?, 2016)'
_computing_data_collection 'SAINT V8.38A (?, 2016)'
_computing_data_reduction 'SAINT V8.38A (?, 2016)'
_computing_molecular_graphics 'Olex2 (Dolomanov et al., 2009)'
_computing_publication_material 'Olex2 (Dolomanov et al., 2009)'
_computing_structure_refinement 'ShelXL (Sheldrick, 2015)'
_computing_structure_solution 'olex2.solve (Bourhis et al., 2015)'
_diffrn_ambient_temperature 293(2)
_diffrn_measured_fraction_theta_full 0.948
_diffrn_measured_fraction_theta_max 0.974
_diffrn_measurement_device_type 'CCD area detector'
_diffrn_measurement_method 'phi and omega scans'
_diffrn_radiation_type MoK\a
_diffrn_radiation_wavelength 0.71073
_diffrn_reflns_av_R_equivalents 0.1686
_diffrn_reflns_av_unetI/netI 0.2202
_diffrn_reflns_Laue_measured_fraction_full 0.948
_diffrn_reflns_Laue_measured_fraction_max 0.974
_diffrn_reflns_limit_h_max 11
_diffrn_reflns_limit_h_min -11
_diffrn_reflns_limit_k_max 13
_diffrn_reflns_limit_k_min -13
_diffrn_reflns_limit_l_max 19
_diffrn_reflns_limit_l_min -19
_diffrn_reflns_number 19016
_diffrn_reflns_point_group_measured_fraction_full 0.948
_diffrn_reflns_point_group_measured_fraction_max 0.974
_diffrn_reflns_theta_full 25.242
_diffrn_reflns_theta_max 25.004
_diffrn_reflns_theta_min 2.753
_exptl_absorpt_coefficient_mu 0.792
_exptl_absorpt_correction_T_max 0.854
_exptl_absorpt_correction_T_min 0.840
_exptl_absorpt_correction_type multi-scan
_exptl_absorpt_process_details SADABS
_exptl_crystal_colour 'clear light yellow'
_exptl_crystal_colour_lustre clear
_exptl_crystal_colour_modifier light
_exptl_crystal_colour_primary yellow
_exptl_crystal_density_diffrn 1.629
_exptl_crystal_density_method 'not measured'
_exptl_crystal_description block
_exptl_crystal_F_000 804
_exptl_crystal_size_max 0.22
_exptl_crystal_size_mid 0.21
_exptl_crystal_size_min 0.2
_exptl_transmission_factor_max 0.854
_exptl_transmission_factor_min 0.840
_refine_diff_density_max 0.815
_refine_diff_density_min -1.207
_refine_diff_density_rms 0.141
_refine_ls_extinction_method none
_refine_ls_goodness_of_fit_ref 1.088
_refine_ls_hydrogen_treatment constr
_refine_ls_matrix_type full
_refine_ls_number_parameters 469
_refine_ls_number_reflns 5583
_refine_ls_number_restraints 18
_refine_ls_restrained_S_all 1.090
_refine_ls_R_factor_all 0.1718
_refine_ls_R_factor_gt 0.1042
_refine_ls_shift/su_max 0.001
_refine_ls_shift/su_mean 0.000
_refine_ls_structure_factor_coef Fsqd
_refine_ls_weighting_details
;
 w=1/[\s^2^(Fo^2^)+1.6686P]
 where P=(Fo^2^+2Fc^2^)/3
;
_refine_ls_weighting_scheme calc
_refine_ls_wR_factor_gt 0.0924
_refine_ls_wR_factor_ref 0.1051
_reflns_Friedel_coverage 0.000
_reflns_number_gt 3249
_reflns_number_total 5583
_reflns_threshold_expression 'I > 2\s(I)'
_cod_data_source_file d3dt03523a2.cif
_cod_data_source_block JXUST-47
_cod_depositor_comments 'Adding full bibliography for 7715137.cif.'
_cod_database_code 7715137
_shelxl_version_number 2013-2
_shelx_space_group_comment
;
The symmetry employed for this shelxl refinement is uniquely defined
by the following loop, which should always be used as a source of
symmetry information in preference to the above space-group names.
They are only intended as comments.
;
_olex2_refinement_description
;
1. Fixed Uiso
 At 1.2 times of:
  All C(H) groups
2. Uiso/Uaniso restraints and constraints
C3 \\sim C2: within 2A with sigma of 0.005 and sigma for terminal atoms of 0.01
Uanis(C18) \\sim Ueq: with sigma of 0.001 and sigma for terminal atoms of 0.002
Uanis(C15) \\sim Ueq: with sigma of 0.01 and sigma for terminal atoms of 0.02
3.a Aromatic/amide H refined with riding coordinates:
 C3(H3), C4(H4), C6(H6), C7(H7), C9(H9), C10(H10), C15(H15), C16(H16),
 C19(H19), C20(H20), C21(H21), C24(H24), C25(H25), C26(H26), C27(H27), C29(H29),
  C30(H30), C31(H31), C33(H33), C35(H35), C36(H36), C37(H37), C38(H38)
;
_olex2_submission_special_instructions 'No special instructions were received'

loop_
_space_group_symop_operation_xyz
'x, y, z'
'-x, -y, -z'

loop_
_atom_site_label
_atom_site_type_symbol
_atom_site_fract_x
_atom_site_fract_y
_atom_site_fract_z
_atom_site_U_iso_or_equiv
_atom_site_adp_type
_atom_site_occupancy
_atom_site_site_symmetry_order
_atom_site_calc_flag
_atom_site_refinement_flags_posn
_atom_site_refinement_flags_adp
_atom_site_refinement_flags_occupancy
_atom_site_disorder_assembly
_atom_site_disorder_group
Cd1 Cd 0.37096(8) 0.51169(6) 0.10764(4) 0.02005(19) Uani 1 1 d . . . . .
N1 N 0.9083(9) 0.8608(7) 0.6000(4) 0.041(2) Uani 1 1 d . . . . .
S1 S 0.8242(4) 0.9554(2) 0.52403(17) 0.0554(10) Uani 1 1 d . . . . .
O1 O 0.4365(7) 0.5203(5) 0.2332(3) 0.0366(18) Uani 1 1 d . . . . .
C1 C 1.2687(10) 0.5659(7) 0.9448(6) 0.026(2) Uani 1 1 d . . . . .
O2 O 0.5172(7) 0.6499(5) 0.1450(3) 0.0390(18) Uani 1 1 d . . . . .
N2 N 0.7656(9) 0.8710(7) 0.4769(4) 0.040(2) Uani 1 1 d . . . . .
C2 C 1.1835(9) 0.5919(7) 0.8675(5) 0.0201(19) Uani 1 1 d . U . . .
C3 C 1.0780(9) 0.5382(7) 0.8642(5) 0.025(2) Uani 1 1 d . U . . .
H3 H 1.0596 0.4878 0.9104 0.030 Uiso 1 1 calc R . . . .
O3 O 1.2255(7) 0.5064(5) 1.0069(3) 0.0298(17) Uani 1 1 d . . . . .
N3 N 0.3645(8) 0.3151(6) 0.1469(4) 0.029(2) Uani 1 1 d . . . . .
O4 O 1.3751(6) 0.6052(5) 0.9457(3) 0.0282(16) Uani 1 1 d . . . . .
N4 N 0.3403(8) 0.1407(6) 0.1187(4) 0.030(2) Uani 1 1 d . . . . .
C4 C 0.9980(9) 0.5568(7) 0.7942(5) 0.027(2) Uani 1 1 d . . . . .
H4 H 0.9261 0.5199 0.7940 0.032 Uiso 1 1 calc R . . . .
C5 C 1.0250(10) 0.6312(7) 0.7234(5) 0.023(2) Uani 1 1 d . . . . .
N5 N 0.2076(8) 0.1285(6) 0.0135(4) 0.0274(19) Uani 1 1 d . . . . .
C6 C 1.1305(10) 0.6873(7) 0.7266(5) 0.032(3) Uani 1 1 d . . . . .
H6 H 1.1495 0.7379 0.6807 0.038 Uiso 1 1 calc R . . . .
N6 N 0.0636(8) 0.1410(6) -0.0956(4) 0.0253(19) Uani 1 1 d . . . . .
N7 N -0.1332(8) 0.3080(6) -0.1364(4) 0.028(2) Uani 1 1 d . . . . .
C7 C 1.2079(9) 0.6677(7) 0.7985(5) 0.025(2) Uani 1 1 d . . . . .
H7 H 1.2775 0.7064 0.8001 0.030 Uiso 1 1 calc R . . . .
C8 C 0.9452(10) 0.6439(8) 0.6467(5) 0.027(2) Uani 1 1 d . . . . .
C9 C 0.9114(10) 0.5482(8) 0.6280(5) 0.033(3) Uani 1 1 d . . . . .
H9 H 0.9407 0.4756 0.6636 0.040 Uiso 1 1 calc R . . . .
C00O C -0.0901(10) 0.2252(8) -0.1985(5) 0.028(2) Uani 1 1 d . . . . .
C10 C 0.8340(10) 0.5519(8) 0.5573(5) 0.035(3) Uani 1 1 d . . . . .
H10 H 0.8173 0.4812 0.5481 0.042 Uiso 1 1 calc R . . . .
C11 C 0.7830(10) 0.6533(8) 0.5024(5) 0.032(3) Uani 1 1 d . . . . .
C12 C 0.8115(10) 0.7581(8) 0.5206(5) 0.026(2) Uani 1 1 d . . . . .
C14 C 0.7049(11) 0.6524(8) 0.4274(5) 0.033(3) Uani 1 1 d . . . . .
C13 C 0.8953(10) 0.7529(8) 0.5909(5) 0.028(2) Uani 1 1 d . . . . .
C15 C 0.6039(11) 0.5895(9) 0.4371(6) 0.052(3) Uani 1 1 d . U . . .
H15 H 0.5811 0.5555 0.4901 0.062 Uiso 1 1 calc R . . . .
C16 C 0.5363(11) 0.5766(9) 0.3681(6) 0.054(3) Uani 1 1 d . . . . .
H16 H 0.4657 0.5371 0.3757 0.064 Uiso 1 1 calc R . . . .
C18 C 0.5037(10) 0.5970(8) 0.2168(6) 0.027(2) Uani 1 1 d . U . . .
C17 C 0.5734(11) 0.6217(7) 0.2895(5) 0.029(3) Uani 1 1 d . . . . .
C19 C 0.6690(9) 0.6880(7) 0.2793(5) 0.026(2) Uani 1 1 d . . . . .
H19 H 0.6906 0.7227 0.2263 0.032 Uiso 1 1 calc R . . . .
C20 C 0.7336(10) 0.7031(7) 0.3492(5) 0.028(2) Uani 1 1 d . . . . .
H20 H 0.7974 0.7486 0.3419 0.034 Uiso 1 1 calc R . . . .
C21 C 0.4656(10) 0.2339(8) 0.2876(5) 0.035(3) Uani 1 1 d . . . . .
H21 H 0.4733 0.3074 0.2986 0.042 Uiso 1 1 calc R . . . .
C22 C 0.4128(10) 0.2240(8) 0.2137(5) 0.026(2) Uani 1 1 d . . . . .
C23 C 0.4013(10) 0.1131(8) 0.1988(6) 0.027(3) Uani 1 1 d . . . . .
C24 C 0.3247(10) 0.2599(7) 0.0941(5) 0.031(3) Uani 1 1 d . . . . .
H24 H 0.2881 0.2993 0.0429 0.037 Uiso 1 1 calc R . . . .
C25 C 0.5062(10) 0.1315(8) 0.3445(5) 0.039(3) Uani 1 1 d . . . . .
H25 H 0.5435 0.1355 0.3946 0.047 Uiso 1 1 calc R . . . .
C26 C 0.4929(11) 0.0229(8) 0.3291(6) 0.047(3) Uani 1 1 d . . . . .
H26 H 0.5205 -0.0445 0.3693 0.057 Uiso 1 1 calc R . . . .
C27 C 0.4393(11) 0.0111(9) 0.2551(6) 0.052(3) Uani 1 1 d . . . . .
H27 H 0.4300 -0.0620 0.2446 0.062 Uiso 1 1 calc R . . . .
C28 C 0.3069(10) 0.0645(7) 0.0693(5) 0.028(2) Uani 1 1 d . . . . .
C29 C 0.3744(10) -0.0617(7) 0.0762(5) 0.032(3) Uani 1 1 d . . . . .
H29 H 0.4443 -0.1032 0.1160 0.039 Uiso 1 1 calc R . . . .
C30 C 0.3354(10) -0.1256(8) 0.0222(6) 0.038(3) Uani 1 1 d . . . . .
H30 H 0.3784 -0.2115 0.0255 0.045 Uiso 1 1 calc R . . . .
C31 C 0.2327(10) -0.0616(8) -0.0366(5) 0.035(3) Uani 1 1 d . . . . .
H31 H 0.2049 -0.1027 -0.0739 0.042 Uiso 1 1 calc R . . . .
C32 C 0.1727(10) 0.0649(7) -0.0381(5) 0.026(2) Uani 1 1 d . . . . .
C33 C -0.0404(10) 0.2540(8) -0.0784(5) 0.033(3) Uani 1 1 d . . . . .
H33 H -0.0444 0.2893 -0.0292 0.039 Uiso 1 1 calc R . . . .
C34 C 0.0338(10) 0.1204(8) -0.1742(5) 0.028(2) Uani 1 1 d . . . . .
C35 C 0.1037(11) 0.0241(8) -0.2240(6) 0.045(3) Uani 1 1 d . . . . .
H35 H 0.1865 -0.0458 -0.2075 0.054 Uiso 1 1 calc R . . . .
C36 C 0.0433(13) 0.0380(9) -0.2992(6) 0.065(4) Uani 1 1 d . . . . .
H36 H 0.0867 -0.0247 -0.3350 0.078 Uiso 1 1 calc R . . . .
C37 C -0.0811(13) 0.1427(9) -0.3245(6) 0.056(3) Uani 1 1 d . . . . .
H37 H -0.1193 0.1474 -0.3760 0.067 Uiso 1 1 calc R . . . .
C38 C -0.1467(10) 0.2373(8) -0.2751(5) 0.037(3) Uani 1 1 d . . . . .
H38 H -0.2275 0.3081 -0.2925 0.045 Uiso 1 1 calc R . . . .

loop_
_atom_site_aniso_label
_atom_site_aniso_U_11
_atom_site_aniso_U_22
_atom_site_aniso_U_33
_atom_site_aniso_U_23
_atom_site_aniso_U_13
_atom_site_aniso_U_12
Cd1 0.0242(4) 0.0185(3) 0.0199(4) -0.0032(3) -0.0130(3) -0.0066(3)
N1 0.055(6) 0.039(5) 0.038(5) 0.011(4) -0.027(5) -0.025(5)
S1 0.081(3) 0.0432(18) 0.055(2) 0.0163(15) -0.0446(19) -0.0312(18)
O1 0.036(5) 0.039(4) 0.044(4) -0.005(3) -0.024(4) -0.017(4)
C1 0.027(7) 0.018(5) 0.034(6) -0.006(5) -0.016(5) -0.005(5)
O2 0.049(5) 0.031(4) 0.026(4) -0.005(3) -0.018(3) 0.003(3)
N2 0.055(6) 0.046(5) 0.031(5) 0.005(4) -0.030(5) -0.028(5)
C2 0.026(5) 0.023(4) 0.019(4) -0.007(3) -0.009(4) -0.015(4)
C3 0.029(5) 0.028(4) 0.020(4) -0.001(4) -0.006(4) -0.012(4)
O3 0.040(5) 0.028(4) 0.025(4) 0.006(3) -0.021(3) -0.013(3)
N3 0.030(5) 0.029(4) 0.030(5) 0.002(4) -0.019(4) -0.009(4)
O4 0.030(4) 0.030(4) 0.030(4) -0.010(3) -0.018(3) -0.011(3)
N4 0.040(6) 0.014(4) 0.036(5) 0.003(4) -0.017(4) -0.007(4)
C4 0.019(6) 0.044(6) 0.029(6) -0.005(5) -0.006(5) -0.022(5)
C5 0.020(6) 0.030(5) 0.023(5) 0.000(4) -0.009(5) -0.014(5)
N5 0.026(5) 0.022(4) 0.035(5) -0.007(4) -0.009(4) -0.008(4)
C6 0.035(7) 0.031(6) 0.025(6) 0.008(4) -0.021(5) -0.004(5)
N6 0.025(5) 0.021(4) 0.028(5) -0.003(4) -0.010(4) -0.003(4)
N7 0.029(5) 0.022(4) 0.032(5) 0.001(4) -0.017(4) -0.006(4)
C7 0.030(6) 0.025(5) 0.030(6) 0.004(4) -0.012(5) -0.020(5)
C8 0.025(6) 0.030(6) 0.029(6) -0.003(5) -0.016(5) -0.011(5)
C9 0.046(7) 0.027(6) 0.026(6) 0.012(5) -0.020(5) -0.011(5)
C00O 0.024(6) 0.031(6) 0.030(6) -0.011(5) -0.002(5) -0.010(5)
C10 0.054(8) 0.031(6) 0.032(6) -0.006(5) -0.023(6) -0.022(6)
C11 0.036(7) 0.053(7) 0.020(6) -0.007(5) -0.012(5) -0.026(6)
C12 0.030(7) 0.040(6) 0.009(5) 0.005(5) -0.013(5) -0.014(5)
C14 0.049(8) 0.041(6) 0.015(6) -0.004(5) -0.010(5) -0.019(6)
C13 0.029(7) 0.032(6) 0.023(6) 0.003(5) -0.014(5) -0.010(5)
C15 0.063(7) 0.079(7) 0.032(6) 0.013(5) -0.025(5) -0.046(6)
C16 0.072(9) 0.074(8) 0.041(7) 0.004(6) -0.032(7) -0.051(7)
C18 0.027(2) 0.026(2) 0.026(2) -0.0024(10) -0.0028(10) -0.0089(13)
C17 0.040(7) 0.026(5) 0.022(6) -0.005(5) -0.016(5) -0.010(5)
C19 0.030(6) 0.024(5) 0.024(6) -0.003(4) -0.012(5) -0.006(5)
C20 0.029(6) 0.030(6) 0.029(6) -0.002(5) -0.005(5) -0.014(5)
C21 0.039(7) 0.048(7) 0.026(6) -0.010(5) -0.003(5) -0.022(6)
C22 0.024(6) 0.030(6) 0.025(6) 0.001(5) -0.014(5) -0.009(5)
C23 0.026(6) 0.015(5) 0.037(6) 0.003(5) -0.020(5) 0.000(5)
C24 0.034(7) 0.014(5) 0.038(6) 0.005(5) -0.022(5) 0.002(5)
C25 0.047(8) 0.045(7) 0.023(6) -0.005(5) -0.019(5) -0.008(6)
C26 0.065(9) 0.039(7) 0.037(7) 0.014(5) -0.012(6) -0.020(6)
C27 0.056(9) 0.038(7) 0.057(8) 0.006(6) -0.013(7) -0.011(6)
C28 0.031(7) 0.013(5) 0.041(6) 0.005(5) -0.013(5) -0.008(5)
C29 0.045(7) 0.016(5) 0.037(6) 0.007(5) -0.017(5) -0.012(5)
C30 0.041(7) 0.014(5) 0.050(7) 0.003(5) -0.002(6) -0.003(5)
C31 0.049(8) 0.029(6) 0.033(6) -0.012(5) -0.009(5) -0.016(6)
C32 0.024(6) 0.017(5) 0.031(6) -0.007(4) -0.004(5) 0.001(5)
C33 0.033(7) 0.027(6) 0.035(6) -0.013(5) -0.002(5) -0.005(5)
C34 0.035(7) 0.027(6) 0.027(6) -0.008(5) -0.011(5) -0.012(5)
C35 0.060(8) 0.021(6) 0.046(7) -0.015(5) -0.019(6) 0.004(6)
C36 0.093(11) 0.043(7) 0.054(8) -0.018(6) -0.036(7) -0.005(7)
C37 0.091(10) 0.049(7) 0.027(7) -0.010(6) -0.026(7) -0.016(7)
C38 0.036(7) 0.045(6) 0.029(6) -0.015(5) -0.003(5) -0.008(6)

loop_
_atom_type_symbol
_atom_type_description
_atom_type_scat_dispersion_real
_atom_type_scat_dispersion_imag
_atom_type_scat_source
C C 0.0033 0.0016 'International Tables Vol C Tables 4.2.6.8 and 6.1.1.4'
H H 0.0000 0.0000 'International Tables Vol C Tables 4.2.6.8 and 6.1.1.4'
Cd Cd -0.8075 1.2024 'International Tables Vol C Tables 4.2.6.8 and 6.1.1.4'
N N 0.0061 0.0033 'International Tables Vol C Tables 4.2.6.8 and 6.1.1.4'
O O 0.0106 0.0060 'International Tables Vol C Tables 4.2.6.8 and 6.1.1.4'
S S 0.1246 0.1234 'International Tables Vol C Tables 4.2.6.8 and 6.1.1.4'

loop_
_geom_angle_atom_site_label_1
_geom_angle_atom_site_label_2
_geom_angle_atom_site_label_3
_geom_angle
_geom_angle_site_symmetry_1
_geom_angle_site_symmetry_3
_geom_angle_publ_flag
O1 Cd1 O2 53.59(19) . . ?
O1 Cd1 O3 159.5(2) . 1_454 ?
O1 Cd1 N3 90.9(2) . . ?
O1 Cd1 O4 95.06(19) . 2_766 ?
O1 Cd1 N7 87.9(2) . 2_565 ?
O3 Cd1 O2 139.19(18) 1_454 . ?
O3 Cd1 N3 81.7(2) 1_454 . ?
O3 Cd1 O4 102.77(19) 1_454 2_766 ?
O3 Cd1 N7 78.9(2) 1_454 2_565 ?
N3 Cd1 O2 138.20(19) . . ?
N3 Cd1 O4 82.1(2) . 2_766 ?
N3 Cd1 N7 117.7(2) . 2_565 ?
O4 Cd1 O2 80.33(17) 2_766 . ?
O4 Cd1 N7 159.96(19) 2_766 2_565 ?
N7 Cd1 O2 85.59(19) 2_565 . ?
C13 N1 S1 105.9(5) . . ?
N2 S1 N1 102.1(4) . . ?
C18 O1 Cd1 101.2(5) . . ?
O3 C1 C2 116.9(8) . . ?
O4 C1 C2 119.8(8) . . ?
O4 C1 O3 123.3(7) . . ?
C18 O2 Cd1 81.3(5) . . ?
C12 N2 S1 106.1(5) . . ?
C3 C2 C1 119.2(8) . . ?
C3 C2 C7 118.1(7) . . ?
C7 C2 C1 122.7(7) . . ?
C2 C3 H3 119.0 . . ?
C2 C3 C4 121.9(8) . . ?
C4 C3 H3 119.0 . . ?
C1 O3 Cd1 102.2(5) . 1_656 ?
C22 N3 Cd1 136.3(5) . . ?
C24 N3 Cd1 119.5(6) . . ?
C24 N3 C22 103.6(6) . . ?
C1 O4 Cd1 120.2(5) . 2_766 ?
C24 N4 C23 106.0(7) . . ?
C24 N4 C28 123.9(7) . . ?
C28 N4 C23 130.1(7) . . ?
C3 C4 H4 120.0 . . ?
C3 C4 C5 120.1(8) . . ?
C5 C4 H4 120.0 . . ?
C4 C5 C8 119.4(7) . . ?
C6 C5 C4 118.3(7) . . ?
C6 C5 C8 122.2(8) . . ?
C28 N5 C32 117.2(7) . . ?
C5 C6 H6 120.0 . . ?
C5 C6 C7 120.1(8) . . ?
C7 C6 H6 120.0 . . ?
C33 N6 C32 122.6(7) . . ?
C33 N6 C34 106.1(7) . . ?
C34 N6 C32 131.3(7) . . ?
C00O N7 Cd1 131.9(5) . 2_565 ?
C33 N7 Cd1 120.6(6) . 2_565 ?
C33 N7 C00O 105.2(7) . . ?
C2 C7 C6 121.4(8) . . ?
C2 C7 H7 119.3 . . ?
C6 C7 H7 119.3 . . ?
C9 C8 C5 119.6(8) . . ?
C9 C8 C13 115.6(7) . . ?
C13 C8 C5 124.7(7) . . ?
C8 C9 H9 118.1 . . ?
C8 C9 C10 123.8(8) . . ?
C10 C9 H9 118.1 . . ?
C34 C00O N7 109.4(7) . . ?
C38 C00O N7 130.0(8) . . ?
C38 C00O C34 120.6(8) . . ?
C9 C10 H10 118.4 . . ?
C11 C10 C9 123.2(8) . . ?
C11 C10 H10 118.4 . . ?
C10 C11 C12 115.4(7) . . ?
C10 C11 C14 121.5(8) . . ?
C12 C11 C14 123.1(8) . . ?
N2 C12 C11 126.1(7) . . ?
N2 C12 C13 112.5(7) . . ?
C11 C12 C13 121.4(8) . . ?
C15 C14 C11 117.8(8) . . ?
C20 C14 C11 123.9(9) . . ?
C20 C14 C15 118.1(8) . . ?
N1 C13 C8 125.8(7) . . ?
N1 C13 C12 113.4(7) . . ?
C8 C13 C12 120.5(7) . . ?
C14 C15 H15 119.6 . . ?
C14 C15 C16 120.8(9) . . ?
C16 C15 H15 119.6 . . ?
C15 C16 H16 119.9 . . ?
C17 C16 C15 120.2(9) . . ?
C17 C16 H16 119.9 . . ?
O1 C18 C17 116.2(8) . . ?
O2 C18 O1 123.9(8) . . ?
O2 C18 C17 119.9(8) . . ?
C16 C17 C18 117.3(8) . . ?
C16 C17 C19 119.6(7) . . ?
C19 C17 C18 123.0(8) . . ?
C17 C19 H19 120.1 . . ?
C17 C19 C20 119.7(8) . . ?
C20 C19 H19 120.1 . . ?
C14 C20 C19 121.4(8) . . ?
C14 C20 H20 119.3 . . ?
C19 C20 H20 119.3 . . ?
C22 C21 H21 121.1 . . ?
C25 C21 H21 121.1 . . ?
C25 C21 C22 117.7(8) . . ?
C21 C22 N3 128.1(8) . . ?
C21 C22 C23 120.2(8) . . ?
C23 C22 N3 111.7(7) . . ?
C22 C23 N4 103.3(7) . . ?
C27 C23 N4 133.9(8) . . ?
C27 C23 C22 122.8(8) . . ?
N3 C24 N4 115.4(7) . . ?
N3 C24 H24 122.3 . . ?
N4 C24 H24 122.3 . . ?
C21 C25 H25 119.4 . . ?
C21 C25 C26 121.3(8) . . ?
C26 C25 H25 119.4 . . ?
C25 C26 H26 119.1 . . ?
C25 C26 C27 121.9(9) . . ?
C27 C26 H26 119.1 . . ?
C23 C27 C26 116.1(9) . . ?
C23 C27 H27 122.0 . . ?
C26 C27 H27 122.0 . . ?
N5 C28 N4 112.7(7) . . ?
N5 C28 C29 123.7(8) . . ?
C29 C28 N4 123.5(8) . . ?
C28 C29 H29 121.1 . . ?
C28 C29 C30 117.9(8) . . ?
C30 C29 H29 121.1 . . ?
C29 C30 H30 120.1 . . ?
C31 C30 C29 119.7(8) . . ?
C31 C30 H30 120.1 . . ?
C30 C31 H31 121.3 . . ?
C32 C31 C30 117.4(8) . . ?
C32 C31 H31 121.3 . . ?
N5 C32 N6 113.5(7) . . ?
N5 C32 C31 124.0(8) . . ?
C31 C32 N6 122.5(7) . . ?
N6 C33 H33 122.9 . . ?
N7 C33 N6 114.1(8) . . ?
N7 C33 H33 122.9 . . ?
C00O C34 N6 105.2(7) . . ?
C35 C34 N6 132.3(8) . . ?
C35 C34 C00O 122.5(8) . . ?
C34 C35 H35 122.2 . . ?
C36 C35 C34 115.5(9) . . ?
C36 C35 H35 122.2 . . ?
C35 C36 H36 118.7 . . ?
C35 C36 C37 122.7(9) . . ?
C37 C36 H36 118.7 . . ?
C36 C37 H37 119.6 . . ?
C38 C37 C36 120.9(9) . . ?
C38 C37 H37 119.6 . . ?
C00O C38 H38 121.1 . . ?
C37 C38 C00O 117.8(9) . . ?
C37 C38 H38 121.1 . . ?

loop_
_geom_bond_atom_site_label_1
_geom_bond_atom_site_label_2
_geom_bond_distance
_geom_bond_site_symmetry_2
_geom_bond_publ_flag
Cd1 O1 2.210(5) . ?
Cd1 O2 2.644(5) . ?
Cd1 O3 2.268(5) 1_454 ?
Cd1 N3 2.326(7) . ?
Cd1 O4 2.386(6) 2_766 ?
Cd1 N7 2.480(7) 2_565 ?
N1 S1 1.607(6) . ?
N1 C13 1.340(9) . ?
S1 N2 1.599(6) . ?
O1 C18 1.264(9) . ?
C1 C2 1.500(9) . ?
C1 O3 1.258(9) . ?
C1 O4 1.252(9) . ?
O2 C18 1.255(9) . ?
N2 C12 1.354(9) . ?
C2 C3 1.369(9) . ?
C2 C7 1.381(9) . ?
C3 H3 0.9300 . ?
C3 C4 1.381(9) . ?
O3 Cd1 2.268(5) 1_656 ?
N3 C22 1.400(9) . ?
N3 C24 1.295(9) . ?
O4 Cd1 2.386(6) 2_766 ?
N4 C23 1.426(9) . ?
N4 C24 1.357(9) . ?
N4 C28 1.406(9) . ?
C4 H4 0.9300 . ?
C4 C5 1.400(10) . ?
C5 C6 1.389(10) . ?
C5 C8 1.486(9) . ?
N5 C28 1.323(9) . ?
N5 C32 1.327(9) . ?
C6 H6 0.9300 . ?
C6 C7 1.391(9) . ?
N6 C32 1.429(9) . ?
N6 C33 1.357(9) . ?
N6 C34 1.398(9) . ?
N7 Cd1 2.480(7) 2_565 ?
N7 C00O 1.400(9) . ?
N7 C33 1.293(9) . ?
C7 H7 0.9300 . ?
C8 C9 1.350(10) . ?
C8 C13 1.419(10) . ?
C9 H9 0.9300 . ?
C9 C10 1.412(9) . ?
C00O C34 1.392(10) . ?
C00O C38 1.373(10) . ?
C10 H10 0.9300 . ?
C10 C11 1.351(10) . ?
C11 C12 1.420(10) . ?
C11 C14 1.491(9) . ?
C12 C13 1.441(9) . ?
C14 C15 1.389(11) . ?
C14 C20 1.363(10) . ?
C15 H15 0.9300 . ?
C15 C16 1.397(10) . ?
C16 H16 0.9300 . ?
C16 C17 1.365(11) . ?
C18 C17 1.517(10) . ?
C17 C19 1.376(10) . ?
C19 H19 0.9300 . ?
C19 C20 1.402(9) . ?
C20 H20 0.9300 . ?
C21 H21 0.9300 . ?
C21 C22 1.378(9) . ?
C21 C25 1.372(10) . ?
C22 C23 1.395(10) . ?
C23 C27 1.361(10) . ?
C24 H24 0.9300 . ?
C25 H25 0.9300 . ?
C25 C26 1.378(10) . ?
C26 H26 0.9300 . ?
C26 C27 1.391(11) . ?
C27 H27 0.9300 . ?
C28 C29 1.368(10) . ?
C29 H29 0.9300 . ?
C29 C30 1.377(10) . ?
C30 H30 0.9300 . ?
C30 C31 1.376(10) . ?
C31 H31 0.9300 . ?
C31 C32 1.371(10) . ?
C33 H33 0.9300 . ?
C34 C35 1.377(10) . ?
C35 H35 0.9300 . ?
C35 C36 1.365(10) . ?
C36 H36 0.9300 . ?
C36 C37 1.399(11) . ?
C37 H37 0.9300 . ?
C37 C38 1.354(11) . ?
C38 H38 0.9300 . ?

loop_
_geom_torsion_atom_site_label_1
_geom_torsion_atom_site_label_2
_geom_torsion_atom_site_label_3
_geom_torsion_atom_site_label_4
_geom_torsion
_geom_torsion_site_symmetry_1
_geom_torsion_site_symmetry_2
_geom_torsion_site_symmetry_3
_geom_torsion_site_symmetry_4
_geom_torsion_publ_flag
Cd1 O1 C18 O2 1.7(10) . . . . ?
Cd1 O1 C18 C17 -176.9(6) . . . . ?
Cd1 O2 C18 O1 -1.4(9) . . . . ?
Cd1 O2 C18 C17 177.2(8) . . . . ?
Cd1 N3 C22 C21 10.2(15) . . . . ?
Cd1 N3 C22 C23 -170.4(6) . . . . ?
Cd1 N3 C24 N4 173.1(6) . . . . ?
Cd1 N7 C00O C34 -162.9(6) 2_565 . . . ?
Cd1 N7 C00O C38 20.1(14) 2_565 . . . ?
Cd1 N7 C33 N6 165.0(5) 2_565 . . . ?
N1 S1 N2 C12 -0.1(7) . . . . ?
S1 N1 C13 C8 -176.1(8) . . . . ?
S1 N1 C13 C12 -1.2(10) . . . . ?
S1 N2 C12 C11 179.1(8) . . . . ?
S1 N2 C12 C13 -0.6(10) . . . . ?
O1 C18 C17 C16 -10.8(13) . . . . ?
O1 C18 C17 C19 170.1(8) . . . . ?
C1 C2 C3 C4 -178.8(8) . . . . ?
C1 C2 C7 C6 178.1(8) . . . . ?
O2 C18 C17 C16 170.5(9) . . . . ?
O2 C18 C17 C19 -8.6(13) . . . . ?
N2 C12 C13 N1 1.3(12) . . . . ?
N2 C12 C13 C8 176.5(8) . . . . ?
C2 C1 O3 Cd1 -174.1(6) . . . 1_656 ?
C2 C1 O4 Cd1 -85.4(8) . . . 2_766 ?
C2 C3 C4 C5 0.8(13) . . . . ?
C3 C2 C7 C6 -1.4(13) . . . . ?
C3 C4 C5 C6 -1.5(13) . . . . ?
C3 C4 C5 C8 176.2(8) . . . . ?
O3 C1 C2 C3 -7.9(12) . . . . ?
O3 C1 C2 C7 172.6(8) . . . . ?
O3 C1 O4 Cd1 96.1(9) . . . 2_766 ?
N3 C22 C23 N4 -0.8(10) . . . . ?
N3 C22 C23 C27 -179.0(9) . . . . ?
O4 C1 C2 C3 173.5(8) . . . . ?
O4 C1 C2 C7 -6.0(13) . . . . ?
O4 C1 O3 Cd1 4.4(10) . . . 1_656 ?
N4 C23 C27 C26 -178.2(10) . . . . ?
N4 C28 C29 C30 -177.9(8) . . . . ?
C4 C5 C6 C7 0.8(13) . . . . ?
C4 C5 C8 C9 -32.1(13) . . . . ?
C4 C5 C8 C13 145.8(9) . . . . ?
C5 C6 C7 C2 0.7(13) . . . . ?
C5 C8 C9 C10 179.1(9) . . . . ?
C5 C8 C13 N1 -2.1(16) . . . . ?
C5 C8 C13 C12 -176.7(9) . . . . ?
N5 C28 C29 C30 -0.5(15) . . . . ?
C6 C5 C8 C9 145.5(9) . . . . ?
C6 C5 C8 C13 -36.6(14) . . . . ?
N6 C34 C35 C36 -178.6(10) . . . . ?
N7 C00O C34 N6 0.6(10) . . . . ?
N7 C00O C34 C35 -178.3(8) . . . . ?
N7 C00O C38 C37 178.6(9) . . . . ?
C7 C2 C3 C4 0.7(12) . . . . ?
C8 C5 C6 C7 -176.8(8) . . . . ?
C8 C9 C10 C11 -1.6(16) . . . . ?
C9 C8 C13 N1 175.9(9) . . . . ?
C9 C8 C13 C12 1.3(13) . . . . ?
C9 C10 C11 C12 -0.4(14) . . . . ?
C9 C10 C11 C14 178.6(8) . . . . ?
C00O N7 C33 N6 0.3(11) . . . . ?
C00O C34 C35 C36 0.0(15) . . . . ?
C10 C11 C12 N2 -177.0(9) . . . . ?
C10 C11 C12 C13 2.7(14) . . . . ?
C10 C11 C14 C15 39.1(14) . . . . ?
C10 C11 C14 C20 -136.7(10) . . . . ?
C11 C12 C13 N1 -178.5(9) . . . . ?
C11 C12 C13 C8 -3.3(14) . . . . ?
C11 C14 C15 C16 -174.8(9) . . . . ?
C11 C14 C20 C19 173.0(8) . . . . ?
C12 C11 C14 C15 -141.9(10) . . . . ?
C12 C11 C14 C20 42.3(14) . . . . ?
C14 C11 C12 N2 4.0(15) . . . . ?
C14 C11 C12 C13 -176.3(9) . . . . ?
C14 C15 C16 C17 2.6(16) . . . . ?
C13 N1 S1 N2 0.8(8) . . . . ?
C13 C8 C9 C10 1.0(14) . . . . ?
C15 C14 C20 C19 -2.7(14) . . . . ?
C15 C16 C17 C18 176.1(9) . . . . ?
C15 C16 C17 C19 -4.8(15) . . . . ?
C16 C17 C19 C20 3.3(13) . . . . ?
C18 C17 C19 C20 -177.6(8) . . . . ?
C17 C19 C20 C14 0.5(13) . . . . ?
C20 C14 C15 C16 1.2(15) . . . . ?
C21 C22 C23 N4 178.6(8) . . . . ?
C21 C22 C23 C27 0.5(15) . . . . ?
C21 C25 C26 C27 0.6(16) . . . . ?
C22 N3 C24 N4 0.4(11) . . . . ?
C22 C21 C25 C26 -0.9(15) . . . . ?
C22 C23 C27 C26 -0.7(16) . . . . ?
C23 N4 C24 N3 -1.0(11) . . . . ?
C23 N4 C28 N5 159.2(9) . . . . ?
C23 N4 C28 C29 -23.1(16) . . . . ?
C24 N3 C22 C21 -179.1(10) . . . . ?
C24 N3 C22 C23 0.3(10) . . . . ?
C24 N4 C23 C22 1.0(10) . . . . ?
C24 N4 C23 C27 178.9(11) . . . . ?
C24 N4 C28 N5 -24.2(13) . . . . ?
C24 N4 C28 C29 153.5(9) . . . . ?
C25 C21 C22 N3 179.7(9) . . . . ?
C25 C21 C22 C23 0.4(14) . . . . ?
C25 C26 C27 C23 0.2(16) . . . . ?
C28 N4 C23 C22 178.1(9) . . . . ?
C28 N4 C23 C27 -4.0(18) . . . . ?
C28 N4 C24 N3 -178.3(8) . . . . ?
C28 N5 C32 N6 179.4(8) . . . . ?
C28 N5 C32 C31 0.3(14) . . . . ?
C28 C29 C30 C31 0.6(15) . . . . ?
C29 C30 C31 C32 -0.3(14) . . . . ?
C30 C31 C32 N5 -0.2(15) . . . . ?
C30 C31 C32 N6 -179.2(8) . . . . ?
C32 N5 C28 N4 177.8(8) . . . . ?
C32 N5 C28 C29 0.1(14) . . . . ?
C32 N6 C33 N7 -177.9(7) . . . . ?
C32 N6 C34 C00O 177.3(8) . . . . ?
C32 N6 C34 C35 -3.9(17) . . . . ?
C33 N6 C32 N5 -26.4(12) . . . . ?
C33 N6 C32 C31 152.7(9) . . . . ?
C33 N6 C34 C00O -0.5(9) . . . . ?
C33 N6 C34 C35 178.3(10) . . . . ?
C33 N7 C00O C34 -0.6(10) . . . . ?
C33 N7 C00O C38 -177.6(10) . . . . ?
C34 N6 C32 N5 156.2(8) . . . . ?
C34 N6 C32 C31 -24.7(15) . . . . ?
C34 N6 C33 N7 0.1(11) . . . . ?
C34 C00O C38 C37 1.9(14) . . . . ?
C34 C35 C36 C37 0.0(16) . . . . ?
C35 C36 C37 C38 1.0(18) . . . . ?
C36 C37 C38 C00O -1.9(16) . . . . ?
C38 C00O C34 N6 178.0(8) . . . . ?
C38 C00O C34 C35 -1.0(14) . . . . ?
